data_1517843
loop_
_publ_author_name
'Erker, G.'
'Kehr, Gerald'
'Daniliuc, Constantin Gabriel'
'M\"uck-Lichtenfeld, Christian'
'Chen, Guo-Qiang'
'Moquist, Philip'
'Bussmann, Kathrin'

_publ_section_title
;
 \a-CH Acidity of Alkyl-B(C6F5)2 Compounds -- the Role of Stabilized
 Borataalkene Formation in Frustrated Lewis Pair Chemistry
;
_journal_name_full 'Chem. Sci.'
_journal_paper_doi 10.1039/C4SC01711K
_journal_year 2014
_chemical_absolute_configuration ad
_chemical_formula_sum 'C63 H58 B2 F20 P2'
_chemical_formula_weight 1278.65
_chemical_name_systematic
; 
 ? 
;
_space_group_IT_number 19
_symmetry_cell_setting orthorhombic
_symmetry_space_group_name_Hall 'P 2ac 2ab'
_symmetry_space_group_name_H-M 'P 21 21 21'
_atom_sites_solution_hydrogens geom
_atom_sites_solution_primary direct
_atom_sites_solution_secondary difmap
_audit_creation_method SHELXL-97
_cell_angle_alpha 90.00
_cell_angle_beta 90.00
_cell_angle_gamma 90.00
_cell_formula_units_Z 4
_cell_length_a 14.7651(4)
_cell_length_b 17.3362(4)
_cell_length_c 23.4491(3)
_cell_measurement_reflns_used 8867
_cell_measurement_temperature 223(2)
_cell_measurement_theta_max 68.25
_cell_measurement_theta_min 0.88
_cell_volume 6002.3(2)
_computing_cell_refinement 'Collect (Nonius B.V., 1998)'
_computing_data_collection 'Collect (Nonius B.V., 1998)'
_computing_data_reduction 'Denzo-SMN (Otwinowski & Minor, 1997)'
_computing_molecular_graphics 'XP (BrukerAXS, 2000)'
_computing_publication_material 'SHELXL-97 (Sheldrick, 1997)'
_computing_structure_refinement 'SHELXL-97 (Sheldrick, 1997)'
_computing_structure_solution 'SHELXS-97 (Sheldrick, 1990)'
_diffrn_ambient_temperature 223(2)
_diffrn_measured_fraction_theta_full 0.973
_diffrn_measured_fraction_theta_max 0.973
_diffrn_measurement_device_type 'Nonius KappaCCD APEXII'
_diffrn_measurement_method '\w and \f scans'
_diffrn_radiation_monochromator graphite
_diffrn_radiation_source 'fine-focus sealed tube'
_diffrn_radiation_type CuK\a
_diffrn_radiation_wavelength 1.54178
_diffrn_reflns_av_R_equivalents 0.035
_diffrn_reflns_av_sigmaI/netI 0.0260
_diffrn_reflns_limit_h_max 17
_diffrn_reflns_limit_h_min -17
_diffrn_reflns_limit_k_max 20
_diffrn_reflns_limit_k_min -20
_diffrn_reflns_limit_l_max 27
_diffrn_reflns_limit_l_min -27
_diffrn_reflns_number 29674
_diffrn_reflns_theta_full 67.07
_diffrn_reflns_theta_max 67.07
_diffrn_reflns_theta_min 3.93
_exptl_absorpt_coefficient_mu 1.566
_exptl_absorpt_correction_T_max 0.7244
_exptl_absorpt_correction_T_min 0.4851
_exptl_absorpt_correction_type multi-scan
_exptl_absorpt_process_details 'Denzo (Otwinowski, Borek, Majewski & Minor, 2003)'
_exptl_crystal_colour 'pale yellow'
_exptl_crystal_density_diffrn 1.415
_exptl_crystal_density_method 'not measured'
_exptl_crystal_description prism
_exptl_crystal_F_000 2624
_exptl_crystal_size_max 0.54
_exptl_crystal_size_mid 0.36
_exptl_crystal_size_min 0.22
_refine_diff_density_max 0.235
_refine_diff_density_min -0.185
_refine_diff_density_rms 0.034
_refine_ls_abs_structure_details 'Flack H D (1983), Acta Cryst. A39, 876-881'
_refine_ls_abs_structure_Flack -0.013(15)
_refine_ls_extinction_method none
_refine_ls_goodness_of_fit_ref 1.054
_refine_ls_hydrogen_treatment mixed
_refine_ls_matrix_type full
_refine_ls_number_parameters 807
_refine_ls_number_reflns 10182
_refine_ls_number_restraints 0
_refine_ls_restrained_S_all 1.054
_refine_ls_R_factor_all 0.0352
_refine_ls_R_factor_gt 0.0337
_refine_ls_shift/su_max 0.001
_refine_ls_shift/su_mean 0.000
_refine_ls_structure_factor_coef Fsqd
_refine_ls_weighting_details 'calc w=1/[\s^2^(Fo^2^)+(0.0289P)^2^+2.5979P] where P=(Fo^2^+2Fc^2^)/3'
_refine_ls_weighting_scheme calc
_refine_ls_wR_factor_gt 0.0800
_refine_ls_wR_factor_ref 0.0812
_reflns_number_gt 9853
_reflns_number_total 10182
_reflns_threshold_expression >2sigma(I)
_cod_data_source_file c4sc01711k2.cif
_cod_data_source_block erk6981
_cod_original_sg_symbol_H-M P212121
_cod_database_code 1517843

loop_
_symmetry_equiv_pos_as_xyz
'x, y, z'
'-x+1/2, -y, z+1/2'
'-x, y+1/2, -z+1/2'
'x+1/2, -y+1/2, -z'

loop_
_atom_site_label
_atom_site_type_symbol
_atom_site_fract_x
_atom_site_fract_y
_atom_site_fract_z
_atom_site_U_iso_or_equiv
_atom_site_adp_type
_atom_site_occupancy
_atom_site_symmetry_multiplicity
_atom_site_calc_flag
_atom_site_refinement_flags
P1 P 0.69763(4) 0.50493(3) 0.89409(2) 0.03419(12) Uani 1 1 d .
P2 P 0.85308(4) 0.99760(4) 0.55600(2) 0.04061(13) Uani 1 1 d .
H02 H 0.8489(16) 0.9615(13) 0.6075(10) 0.042(6) Uiso 1 1 d .
B1 B 0.73493(15) 0.71035(14) 0.72534(10) 0.0309(5) Uani 1 1 d .
H01 H 0.7936(15) 0.6984(12) 0.6823(9) 0.031(5) Uiso 1 1 d .
B2 B 0.83712(16) 0.64376(14) 0.70746(10) 0.0319(5) Uani 1 1 d .
C1 C 0.70404(15) 0.59302(12) 0.84876(9) 0.0332(4) Uani 1 1 d .
H1 H 0.6443 0.6188 0.8473 0.040 Uiso 1 1 calc R
C2 C 0.73708(15) 0.57456(12) 0.78796(9) 0.0326(4) Uani 1 1 d .
H2A H 0.7797 0.5312 0.7883 0.039 Uiso 1 1 calc R
H2B H 0.6859 0.5614 0.7631 0.039 Uiso 1 1 calc R
C3 C 0.78389(13) 0.64847(11) 0.76736(8) 0.0299(4) Uani 1 1 d .
C4 C 0.82113(14) 0.68114(11) 0.82180(9) 0.0306(4) Uani 1 1 d .
C5 C 0.88846(15) 0.73606(12) 0.83114(10) 0.0364(5) Uani 1 1 d .
H5 H 0.9182 0.7590 0.8000 0.044 Uiso 1 1 calc R
C6 C 0.91155(17) 0.75690(13) 0.88644(10) 0.0434(5) Uani 1 1 d .
H6 H 0.9576 0.7934 0.8925 0.052 Uiso 1 1 calc R
C7 C 0.86740(18) 0.72437(14) 0.93275(10) 0.0467(6) Uani 1 1 d .
H7 H 0.8837 0.7388 0.9700 0.056 Uiso 1 1 calc R
C8 C 0.79877(17) 0.67029(13) 0.92408(9) 0.0407(5) Uani 1 1 d .
H8 H 0.7682 0.6483 0.9553 0.049 Uiso 1 1 calc R
C9 C 0.77624(14) 0.64938(12) 0.86882(9) 0.0337(4) Uani 1 1 d .
C11 C 0.60937(15) 0.51563(12) 0.94992(9) 0.0352(5) Uani 1 1 d .
C12 C 0.55840(16) 0.58152(13) 0.96533(10) 0.0399(5) Uani 1 1 d .
C13 C 0.50496(16) 0.57945(14) 1.01453(10) 0.0410(5) Uani 1 1 d .
H13 H 0.4725 0.6240 1.0247 0.049 Uiso 1 1 calc R
C14 C 0.49771(15) 0.51486(15) 1.04888(9) 0.0423(5) Uani 1 1 d .
C15 C 0.54624(16) 0.45003(15) 1.03261(10) 0.0427(5) Uani 1 1 d .
H15 H 0.5410 0.4049 1.0546 0.051 Uiso 1 1 calc R
C16 C 0.60231(16) 0.44932(13) 0.98505(9) 0.0376(5) Uani 1 1 d .
C17 C 0.5549(2) 0.65649(15) 0.93214(12) 0.0557(7) Uani 1 1 d .
H17A H 0.6158 0.6763 0.9272 0.084 Uiso 1 1 calc R
H17B H 0.5188 0.6939 0.9529 0.084 Uiso 1 1 calc R
H17C H 0.5277 0.6473 0.8951 0.084 Uiso 1 1 calc R
C18 C 0.43933(18) 0.51509(17) 1.10184(10) 0.0536(6) Uani 1 1 d .
H18A H 0.4769 0.5246 1.1350 0.080 Uiso 1 1 calc R
H18B H 0.4096 0.4655 1.1058 0.080 Uiso 1 1 calc R
H18C H 0.3940 0.5554 1.0987 0.080 Uiso 1 1 calc R
C19 C 0.65557(19) 0.37688(14) 0.97348(11) 0.0481(6) Uani 1 1 d .
H19A H 0.6420 0.3388 1.0025 0.072 Uiso 1 1 calc R
H19B H 0.7198 0.3886 0.9741 0.072 Uiso 1 1 calc R
H19C H 0.6392 0.3567 0.9363 0.072 Uiso 1 1 calc R
C21 C 0.65545(15) 0.43536(12) 0.84027(9) 0.0364(5) Uani 1 1 d .
C22 C 0.56672(15) 0.43212(14) 0.81750(10) 0.0419(5) Uani 1 1 d .
C23 C 0.54950(18) 0.38463(17) 0.77099(12) 0.0537(7) Uani 1 1 d .
H23 H 0.4904 0.3829 0.7561 0.064 Uiso 1 1 calc R
C24 C 0.61613(19) 0.33960(16) 0.74555(11) 0.0541(7) Uani 1 1 d .
C25 C 0.70155(18) 0.34087(14) 0.76974(11) 0.0477(6) Uani 1 1 d .
H25 H 0.7471 0.3096 0.7540 0.057 Uiso 1 1 calc R
C26 C 0.72220(16) 0.38670(12) 0.81637(10) 0.0397(5) Uani 1 1 d .
C27 C 0.48943(16) 0.47919(17) 0.84106(12) 0.0545(7) Uani 1 1 d .
H27A H 0.4768 0.4631 0.8799 0.082 Uiso 1 1 calc R
H27B H 0.4360 0.4714 0.8177 0.082 Uiso 1 1 calc R
H27C H 0.5058 0.5334 0.8407 0.082 Uiso 1 1 calc R
C28 C 0.5966(3) 0.2920(2) 0.69282(14) 0.0807(10) Uani 1 1 d .
H28A H 0.5440 0.2597 0.6996 0.121 Uiso 1 1 calc R
H28B H 0.6485 0.2597 0.6842 0.121 Uiso 1 1 calc R
H28C H 0.5847 0.3261 0.6609 0.121 Uiso 1 1 calc R
C29 C 0.81809(17) 0.38344(15) 0.83853(12) 0.0495(6) Uani 1 1 d .
H29A H 0.8530 0.3473 0.8158 0.074 Uiso 1 1 calc R
H29B H 0.8176 0.3667 0.8780 0.074 Uiso 1 1 calc R
H29C H 0.8453 0.4343 0.8360 0.074 Uiso 1 1 calc R
C31 C 0.74857(14) 0.79902(12) 0.74492(9) 0.0330(4) Uani 1 1 d .
F32 F 0.63626(9) 0.77494(8) 0.81443(6) 0.0469(3) Uani 1 1 d .
C32 C 0.69540(15) 0.82460(12) 0.79015(9) 0.0361(5) Uani 1 1 d .
F33 F 0.64413(12) 0.91810(9) 0.85613(7) 0.0643(4) Uani 1 1 d .
C33 C 0.69862(17) 0.89769(13) 0.81252(10) 0.0423(5) Uani 1 1 d .
F34 F 0.76292(12) 1.02198(8) 0.81155(7) 0.0624(4) Uani 1 1 d .
C34 C 0.75813(18) 0.95075(13) 0.78998(10) 0.0442(6) Uani 1 1 d .
F35 F 0.87135(11) 0.97986(8) 0.72245(7) 0.0607(4) Uani 1 1 d .
C35 C 0.81259(17) 0.92866(13) 0.74511(10) 0.0418(5) Uani 1 1 d .
F36 F 0.86223(9) 0.83819(7) 0.67934(6) 0.0481(3) Uani 1 1 d .
C36 C 0.80620(15) 0.85474(12) 0.72373(9) 0.0355(5) Uani 1 1 d .
C41 C 0.63618(14) 0.70300(12) 0.69450(9) 0.0329(4) Uani 1 1 d .
F42 F 0.55629(9) 0.63215(9) 0.76531(6) 0.0562(4) Uani 1 1 d .
C42 C 0.55807(15) 0.66885(14) 0.71433(10) 0.0398(5) Uani 1 1 d .
F43 F 0.40275(10) 0.63592(11) 0.70855(8) 0.0722(5) Uani 1 1 d .
C43 C 0.47574(15) 0.67084(15) 0.68614(11) 0.0455(6) Uani 1 1 d .
F44 F 0.38914(10) 0.71306(11) 0.60774(7) 0.0661(4) Uani 1 1 d .
C44 C 0.46858(16) 0.70971(16) 0.63557(11) 0.0470(6) Uani 1 1 d .
F45 F 0.53751(11) 0.78501(12) 0.56448(7) 0.0721(5) Uani 1 1 d .
C45 C 0.54327(16) 0.74660(15) 0.61398(10) 0.0456(6) Uani 1 1 d .
F46 F 0.69428(9) 0.78096(9) 0.62021(6) 0.0539(4) Uani 1 1 d .
C46 C 0.62359(14) 0.74243(14) 0.64370(10) 0.0385(5) Uani 1 1 d .
F52 F 0.99980(9) 0.61825(8) 0.78351(6) 0.0452(3) Uani 1 1 d .
C52 C 1.01400(14) 0.65057(12) 0.73216(9) 0.0353(5) Uani 1 1 d .
F53 F 1.17026(9) 0.64740(9) 0.75504(7) 0.0550(4) Uani 1 1 d .
C53 C 1.10357(15) 0.66322(13) 0.71763(11) 0.0405(5) Uani 1 1 d .
F54 F 1.21158(9) 0.70043(9) 0.64901(8) 0.0618(4) Uani 1 1 d .
C54 C 1.12490(15) 0.69113(14) 0.66455(11) 0.0434(6) Uani 1 1 d .
F55 F 1.07583(10) 0.73705(9) 0.57533(6) 0.0574(4) Uani 1 1 d .
C55 C 1.05637(16) 0.70958(13) 0.62750(10) 0.0403(5) Uani 1 1 d .
F56 F 0.90336(9) 0.71650(7) 0.60533(5) 0.0413(3) Uani 1 1 d .
C51 C 0.96765(15) 0.69881(12) 0.64435(9) 0.0343(5) Uani 1 1 d .
C56 C 0.94192(14) 0.66838(12) 0.69663(9) 0.0312(4) Uani 1 1 d .
C61 C 0.81723(14) 0.56509(12) 0.67114(9) 0.0342(5) Uani 1 1 d .
F62 F 0.91487(9) 0.49679(8) 0.73312(6) 0.0506(3) Uani 1 1 d .
C62 C 0.85829(15) 0.49674(14) 0.68780(10) 0.0414(5) Uani 1 1 d .
F63 F 0.89104(13) 0.36329(9) 0.67903(8) 0.0732(5) Uani 1 1 d .
C63 C 0.84731(19) 0.42692(14) 0.66038(12) 0.0510(6) Uani 1 1 d .
C64 C 0.79351(19) 0.42312(15) 0.61253(12) 0.0552(7) Uani 1 1 d .
F64 F 0.78256(15) 0.35590(10) 0.58489(9) 0.0863(6) Uani 1 1 d .
F65 F 0.70186(12) 0.48657(11) 0.54581(7) 0.0763(5) Uani 1 1 d .
C65 C 0.75293(17) 0.48864(17) 0.59344(11) 0.0524(7) Uani 1 1 d .
F66 F 0.72490(10) 0.61991(9) 0.59874(6) 0.0528(4) Uani 1 1 d .
C66 C 0.76511(15) 0.55775(14) 0.62199(10) 0.0409(5) Uani 1 1 d .
C71 C 0.79478(18) 1.09153(16) 0.56854(12) 0.0544(6) Uani 1 1 d .
C72 C 0.7137(2) 1.0775(2) 0.60901(17) 0.0835(10) Uani 1 1 d .
H72A H 0.7347 1.0519 0.6433 0.125 Uiso 1 1 calc R
H72B H 0.6692 1.0453 0.5900 0.125 Uiso 1 1 calc R
H72C H 0.6863 1.1265 0.6190 0.125 Uiso 1 1 calc R
C73 C 0.8569(2) 1.14932(19) 0.59928(15) 0.0751(9) Uani 1 1 d .
H73A H 0.9073 1.1626 0.5746 0.113 Uiso 1 1 calc R
H73B H 0.8797 1.1263 0.6341 0.113 Uiso 1 1 calc R
H73C H 0.8229 1.1955 0.6085 0.113 Uiso 1 1 calc R
C74 C 0.7613(2) 1.12738(18) 0.51288(15) 0.0684(8) Uani 1 1 d .
H74A H 0.7329 1.1767 0.5209 0.103 Uiso 1 1 calc R
H74B H 0.7176 1.0932 0.4951 0.103 Uiso 1 1 calc R
H74C H 0.8122 1.1350 0.4873 0.103 Uiso 1 1 calc R
C75 C 0.97614(17) 1.00690(17) 0.53956(12) 0.0546(6) Uani 1 1 d .
C76 C 1.0247(2) 1.0324(2) 0.59451(15) 0.0739(9) Uani 1 1 d .
H76A H 1.0897 1.0275 0.5895 0.111 Uiso 1 1 calc R
H76B H 1.0053 1.0001 0.6260 0.111 Uiso 1 1 calc R
H76C H 1.0098 1.0858 0.6027 0.111 Uiso 1 1 calc R
C77 C 0.9915(2) 1.0657(2) 0.49104(15) 0.0697(9) Uani 1 1 d .
H77A H 1.0559 1.0707 0.4837 0.105 Uiso 1 1 calc R
H77B H 0.9670 1.1154 0.5022 0.105 Uiso 1 1 calc R
H77C H 0.9612 1.0479 0.4568 0.105 Uiso 1 1 calc R
C78 C 1.0160(2) 0.9290(2) 0.52164(17) 0.0767(10) Uani 1 1 d .
H78A H 0.9890 0.9129 0.4859 0.115 Uiso 1 1 calc R
H78B H 1.0032 0.8908 0.5508 0.115 Uiso 1 1 calc R
H78C H 1.0810 0.9340 0.5169 0.115 Uiso 1 1 calc R
C79 C 0.78976(18) 0.92879(15) 0.51030(11) 0.0471(6) Uani 1 1 d .
C80 C 0.68837(18) 0.93083(18) 0.52536(14) 0.0634(8) Uani 1 1 d .
H80A H 0.6642 0.9816 0.5170 0.095 Uiso 1 1 calc R
H80B H 0.6806 0.9197 0.5656 0.095 Uiso 1 1 calc R
H80C H 0.6564 0.8925 0.5029 0.095 Uiso 1 1 calc R
C81 C 0.8225(2) 0.84618(15) 0.52283(12) 0.0571(7) Uani 1 1 d .
H81A H 0.7808 0.8095 0.5060 0.086 Uiso 1 1 calc R
H81B H 0.8250 0.8382 0.5637 0.086 Uiso 1 1 calc R
H81C H 0.8823 0.8388 0.5067 0.086 Uiso 1 1 calc R
C82 C 0.8027(2) 0.94736(17) 0.44673(11) 0.0622(7) Uani 1 1 d .
H82A H 0.7689 0.9106 0.4239 0.093 Uiso 1 1 calc R
H82B H 0.8665 0.9441 0.4371 0.093 Uiso 1 1 calc R
H82C H 0.7809 0.9991 0.4390 0.093 Uiso 1 1 calc R

loop_
_atom_site_aniso_label
_atom_site_aniso_U_11
_atom_site_aniso_U_22
_atom_site_aniso_U_33
_atom_site_aniso_U_23
_atom_site_aniso_U_13
_atom_site_aniso_U_12
P1 0.0343(3) 0.0343(3) 0.0340(3) 0.0045(2) 0.0020(2) 0.0005(2)
P2 0.0341(3) 0.0487(3) 0.0390(3) 0.0078(3) -0.0032(2) 0.0022(3)
B1 0.0266(11) 0.0347(12) 0.0315(12) 0.0018(10) 0.0030(10) -0.0010(10)
B2 0.0281(11) 0.0332(12) 0.0343(12) 0.0031(10) -0.0009(10) 0.0020(10)
C1 0.0337(11) 0.0342(10) 0.0315(11) 0.0024(8) 0.0025(9) -0.0007(9)
C2 0.0353(11) 0.0309(10) 0.0317(11) -0.0001(8) 0.0014(9) -0.0026(9)
C3 0.0295(10) 0.0311(10) 0.0291(10) 0.0009(8) 0.0001(8) -0.0014(8)
C4 0.0300(10) 0.0290(10) 0.0330(11) 0.0001(8) -0.0007(9) 0.0020(8)
C5 0.0337(11) 0.0346(11) 0.0410(12) 0.0000(9) -0.0004(9) -0.0023(9)
C6 0.0456(13) 0.0380(12) 0.0466(14) -0.0078(10) -0.0066(11) -0.0001(10)
C7 0.0538(14) 0.0482(14) 0.0380(12) -0.0100(10) -0.0060(11) 0.0030(12)
C8 0.0485(13) 0.0422(12) 0.0315(11) -0.0012(9) 0.0029(10) 0.0019(11)
C9 0.0341(11) 0.0344(10) 0.0327(11) -0.0007(9) 0.0012(9) 0.0039(9)
C11 0.0354(11) 0.0356(11) 0.0345(11) 0.0042(9) -0.0011(9) -0.0018(9)
C12 0.0417(12) 0.0397(12) 0.0384(12) 0.0027(10) 0.0044(10) 0.0023(10)
C13 0.0387(12) 0.0457(13) 0.0387(12) -0.0016(10) 0.0032(10) -0.0012(10)
C14 0.0349(11) 0.0583(15) 0.0336(12) 0.0028(10) -0.0003(9) -0.0092(11)
C15 0.0434(13) 0.0478(13) 0.0370(12) 0.0120(10) -0.0022(10) -0.0068(11)
C16 0.0378(12) 0.0393(11) 0.0355(12) 0.0057(9) -0.0019(10) -0.0040(10)
C17 0.0671(17) 0.0431(14) 0.0569(16) 0.0098(12) 0.0255(14) 0.0147(13)
C18 0.0476(14) 0.0736(18) 0.0396(13) 0.0044(13) 0.0062(11) -0.0046(13)
C19 0.0591(15) 0.0394(12) 0.0459(13) 0.0099(10) 0.0030(12) 0.0031(12)
C21 0.0388(12) 0.0333(11) 0.0372(11) 0.0052(9) 0.0017(10) -0.0010(9)
C22 0.0357(12) 0.0508(13) 0.0393(12) 0.0044(11) 0.0029(10) -0.0039(10)
C23 0.0408(13) 0.0683(17) 0.0521(15) -0.0026(13) 0.0012(12) -0.0118(13)
C24 0.0555(16) 0.0594(16) 0.0474(14) -0.0087(12) 0.0035(12) -0.0148(13)
C25 0.0505(14) 0.0406(12) 0.0519(14) -0.0047(11) 0.0102(12) -0.0035(11)
C26 0.0424(12) 0.0314(10) 0.0455(13) 0.0052(10) 0.0020(11) -0.0012(10)
C27 0.0335(12) 0.0721(18) 0.0580(16) 0.0007(13) 0.0015(11) 0.0016(12)
C28 0.075(2) 0.101(3) 0.066(2) -0.0302(19) 0.0072(17) -0.020(2)
C29 0.0451(14) 0.0431(13) 0.0603(16) -0.0026(11) -0.0007(12) 0.0094(11)
C31 0.0301(10) 0.0349(10) 0.0339(11) 0.0018(9) -0.0018(9) 0.0015(9)
F32 0.0456(7) 0.0464(7) 0.0488(8) 0.0000(6) 0.0170(6) -0.0041(6)
C32 0.0347(11) 0.0366(11) 0.0370(11) 0.0026(9) 0.0025(10) -0.0012(9)
F33 0.0777(11) 0.0593(9) 0.0560(9) -0.0179(7) 0.0230(9) 0.0022(8)
C33 0.0468(13) 0.0414(12) 0.0387(12) -0.0056(10) 0.0061(11) 0.0042(11)
F34 0.0854(11) 0.0374(7) 0.0643(9) -0.0153(7) 0.0035(9) -0.0054(7)
C34 0.0552(15) 0.0324(11) 0.0451(13) -0.0063(10) -0.0043(11) 0.0005(10)
F35 0.0708(10) 0.0402(7) 0.0710(10) 0.0001(7) 0.0121(8) -0.0186(7)
C35 0.0462(13) 0.0334(11) 0.0459(13) 0.0055(10) -0.0013(11) -0.0062(10)
F36 0.0497(8) 0.0417(7) 0.0528(8) -0.0005(6) 0.0187(7) -0.0060(6)
C36 0.0347(11) 0.0361(11) 0.0356(11) -0.0006(9) 0.0031(10) 0.0003(9)
C41 0.0299(10) 0.0366(11) 0.0323(11) 0.0001(9) 0.0015(9) 0.0008(9)
F42 0.0351(7) 0.0797(11) 0.0539(9) 0.0291(8) 0.0007(6) -0.0094(7)
C42 0.0331(11) 0.0462(13) 0.0401(12) 0.0083(10) 0.0015(10) -0.0017(10)
F43 0.0343(7) 0.0996(13) 0.0826(12) 0.0311(10) -0.0049(8) -0.0227(8)
C43 0.0282(11) 0.0544(14) 0.0538(15) 0.0061(12) -0.0012(10) -0.0107(10)
F44 0.0364(7) 0.0917(12) 0.0701(10) 0.0134(9) -0.0208(7) -0.0069(8)
C44 0.0308(11) 0.0605(15) 0.0496(14) 0.0027(12) -0.0106(11) -0.0016(11)
F45 0.0509(9) 0.1101(14) 0.0554(10) 0.0377(10) -0.0122(7) -0.0049(9)
C45 0.0348(12) 0.0612(15) 0.0407(13) 0.0100(11) -0.0063(10) 0.0004(11)
F46 0.0363(7) 0.0730(10) 0.0525(8) 0.0271(7) 0.0003(6) -0.0079(7)
C46 0.0289(11) 0.0463(13) 0.0405(12) 0.0068(10) 0.0014(9) -0.0039(9)
F52 0.0408(7) 0.0552(8) 0.0395(7) 0.0058(6) -0.0033(6) 0.0070(6)
C52 0.0322(11) 0.0359(11) 0.0378(12) -0.0028(9) 0.0001(9) 0.0011(9)
F53 0.0326(7) 0.0606(9) 0.0717(10) -0.0066(8) -0.0129(7) 0.0050(6)
C53 0.0276(10) 0.0402(12) 0.0537(14) -0.0081(10) -0.0071(10) 0.0028(9)
F54 0.0306(7) 0.0631(9) 0.0917(12) -0.0114(9) 0.0178(8) -0.0069(7)
C54 0.0260(11) 0.0432(12) 0.0610(15) -0.0116(11) 0.0097(10) -0.0039(9)
F55 0.0571(9) 0.0640(9) 0.0512(8) 0.0048(7) 0.0212(7) -0.0098(7)
C55 0.0411(12) 0.0391(12) 0.0407(13) -0.0040(10) 0.0125(11) -0.0042(10)
F56 0.0424(7) 0.0481(7) 0.0334(7) 0.0040(6) 0.0003(6) 0.0029(6)
C51 0.0338(11) 0.0328(11) 0.0364(12) -0.0028(9) 0.0022(9) 0.0012(9)
C56 0.0313(10) 0.0296(10) 0.0328(11) -0.0020(8) 0.0017(9) 0.0003(8)
C61 0.0301(11) 0.0362(11) 0.0362(11) -0.0014(9) 0.0073(9) -0.0033(9)
F62 0.0502(8) 0.0488(8) 0.0528(8) 0.0009(7) -0.0026(6) 0.0105(7)
C62 0.0398(12) 0.0408(12) 0.0436(12) -0.0025(10) 0.0073(10) 0.0004(11)
F63 0.0886(12) 0.0392(8) 0.0918(12) -0.0038(8) 0.0179(10) 0.0128(8)
C63 0.0529(15) 0.0343(12) 0.0659(17) -0.0020(11) 0.0168(14) 0.0016(11)
C64 0.0569(16) 0.0446(14) 0.0642(17) -0.0225(12) 0.0133(14) -0.0138(13)
F64 0.1021(14) 0.0566(10) 0.1001(14) -0.0391(10) 0.0116(12) -0.0227(10)
F65 0.0658(10) 0.0968(13) 0.0662(10) -0.0357(10) -0.0161(8) -0.0144(10)
C65 0.0423(13) 0.0642(17) 0.0506(14) -0.0203(13) 0.0010(11) -0.0131(12)
F66 0.0511(8) 0.0645(9) 0.0430(8) -0.0072(7) -0.0108(7) 0.0069(7)
C66 0.0329(11) 0.0470(13) 0.0427(13) -0.0063(10) 0.0023(10) -0.0018(10)
C71 0.0448(14) 0.0577(15) 0.0607(16) -0.0018(13) -0.0074(13) 0.0098(12)
C72 0.0621(19) 0.093(2) 0.095(3) -0.011(2) 0.0190(19) 0.0160(19)
C73 0.076(2) 0.0651(19) 0.085(2) -0.0193(17) -0.0158(19) 0.0062(17)
C74 0.0596(18) 0.0609(18) 0.085(2) 0.0086(16) -0.0171(16) 0.0115(15)
C75 0.0366(12) 0.0595(16) 0.0677(17) 0.0111(14) -0.0015(12) 0.0028(12)
C76 0.0469(16) 0.081(2) 0.094(2) 0.0092(19) -0.0229(16) -0.0003(15)
C77 0.0496(16) 0.075(2) 0.085(2) 0.0182(17) 0.0118(16) -0.0038(15)
C78 0.0476(16) 0.072(2) 0.111(3) 0.0066(19) 0.0113(17) 0.0135(15)
C79 0.0468(14) 0.0473(13) 0.0474(14) 0.0086(11) -0.0044(12) -0.0043(12)
C80 0.0445(15) 0.0667(18) 0.079(2) 0.0109(15) -0.0084(14) -0.0053(14)
C81 0.0632(17) 0.0477(14) 0.0606(16) 0.0101(12) 0.0001(14) -0.0009(13)
C82 0.081(2) 0.0605(16) 0.0453(14) 0.0079(13) -0.0103(15) -0.0076(16)

loop_
_atom_type_symbol
_atom_type_description
_atom_type_scat_dispersion_real
_atom_type_scat_dispersion_imag
_atom_type_scat_source
C C 0.0181 0.0091 'International Tables Vol C Tables 4.2.6.8 and 6.1.1.4'
H H 0.0000 0.0000 'International Tables Vol C Tables 4.2.6.8 and 6.1.1.4'
B B 0.0090 0.0039 'International Tables Vol C Tables 4.2.6.8 and 6.1.1.4'
F F 0.0727 0.0534 'International Tables Vol C Tables 4.2.6.8 and 6.1.1.4'
P P 0.2955 0.4335 'International Tables Vol C Tables 4.2.6.8 and 6.1.1.4'

loop_
_geom_angle_atom_site_label_1
_geom_angle_atom_site_label_2
_geom_angle_atom_site_label_3
_geom_angle
C21 P1 C11 108.02(10)
C21 P1 C1 99.33(9)
C11 P1 C1 110.85(10)
C79 P2 C75 115.29(13)
C79 P2 C71 114.81(12)
C75 P2 C71 114.01(13)
C79 P2 H02 101.1(10)
C75 P2 H02 105.5(10)
C71 P2 H02 104.0(10)
C31 B1 C3 113.56(17)
C31 B1 C41 108.13(17)
C3 B1 C41 127.87(18)
C31 B1 B2 121.92(17)
C3 B1 B2 52.73(12)
C41 B1 B2 123.43(17)
C31 B1 H01 106.2(9)
C3 B1 H01 93.8(9)
C41 B1 H01 103.3(9)
B2 B1 H01 41.2(9)
C3 B2 C56 125.96(18)
C3 B2 C61 114.13(17)
C56 B2 C61 107.99(17)
C3 B2 B1 53.41(12)
C56 B2 B1 128.04(17)
C61 B2 B1 117.91(16)
C3 B2 H01 96.9(10)
C56 B2 H01 102.1(10)
C61 B2 H01 106.5(10)
B1 B2 H01 43.6(10)
C9 C1 C2 101.41(17)
C9 C1 P1 112.69(15)
C2 C1 P1 111.95(14)
C9 C1 H1 110.2
C2 C1 H1 110.2
P1 C1 H1 110.2
C3 C2 C1 105.10(16)
C3 C2 H2A 110.7
C1 C2 H2A 110.7
C3 C2 H2B 110.7
C1 C2 H2B 110.7
H2A C2 H2B 108.8
C4 C3 C2 102.27(16)
C4 C3 B2 125.57(17)
C2 C3 B2 116.86(17)
C4 C3 B1 115.42(17)
C2 C3 B1 122.79(17)
B2 C3 B1 73.86(15)
C5 C4 C9 118.9(2)
C5 C4 C3 130.75(19)
C9 C4 C3 110.38(17)
C6 C5 C4 120.0(2)
C6 C5 H5 120.0
C4 C5 H5 120.0
C7 C6 C5 120.7(2)
C7 C6 H6 119.7
C5 C6 H6 119.7
C6 C7 C8 120.0(2)
C6 C7 H7 120.0
C8 C7 H7 120.0
C9 C8 C7 119.1(2)
C9 C8 H8 120.5
C7 C8 H8 120.5
C8 C9 C4 121.3(2)
C8 C9 C1 128.7(2)
C4 C9 C1 109.94(18)
C12 C11 C16 117.8(2)
C12 C11 P1 129.36(16)
C16 C11 P1 112.34(16)
C13 C12 C11 119.4(2)
C13 C12 C17 115.2(2)
C11 C12 C17 125.4(2)
C14 C13 C12 123.0(2)
C14 C13 H13 118.5
C12 C13 H13 118.5
C13 C14 C15 117.1(2)
C13 C14 C18 121.4(2)
C15 C14 C18 121.5(2)
C14 C15 C16 122.4(2)
C14 C15 H15 118.8
C16 C15 H15 118.8
C15 C16 C11 120.2(2)
C15 C16 C19 117.6(2)
C11 C16 C19 122.2(2)
C12 C17 H17A 109.5
C12 C17 H17B 109.5
H17A C17 H17B 109.5
C12 C17 H17C 109.5
H17A C17 H17C 109.5
H17B C17 H17C 109.5
C14 C18 H18A 109.5
C14 C18 H18B 109.5
H18A C18 H18B 109.5
C14 C18 H18C 109.5
H18A C18 H18C 109.5
H18B C18 H18C 109.5
C16 C19 H19A 109.5
C16 C19 H19B 109.5
H19A C19 H19B 109.5
C16 C19 H19C 109.5
H19A C19 H19C 109.5
H19B C19 H19C 109.5
C26 C21 C22 118.2(2)
C26 C21 P1 115.10(17)
C22 C21 P1 126.40(17)
C23 C22 C21 119.3(2)
C23 C22 C27 118.0(2)
C21 C22 C27 122.7(2)
C22 C23 C24 122.7(2)
C22 C23 H23 118.7
C24 C23 H23 118.7
C25 C24 C23 117.4(2)
C25 C24 C28 121.2(3)
C23 C24 C28 121.4(3)
C24 C25 C26 122.2(2)
C24 C25 H25 118.9
C26 C25 H25 118.9
C25 C26 C21 120.1(2)
C25 C26 C29 117.2(2)
C21 C26 C29 122.7(2)
C22 C27 H27A 109.5
C22 C27 H27B 109.5
H27A C27 H27B 109.5
C22 C27 H27C 109.5
H27A C27 H27C 109.5
H27B C27 H27C 109.5
C24 C28 H28A 109.5
C24 C28 H28B 109.5
H28A C28 H28B 109.5
C24 C28 H28C 109.5
H28A C28 H28C 109.5
H28B C28 H28C 109.5
C26 C29 H29A 109.5
C26 C29 H29B 109.5
H29A C29 H29B 109.5
C26 C29 H29C 109.5
H29A C29 H29C 109.5
H29B C29 H29C 109.5
C36 C31 C32 113.52(19)
C36 C31 B1 129.80(19)
C32 C31 B1 116.69(18)
F32 C32 C33 116.70(19)
F32 C32 C31 118.83(19)
C33 C32 C31 124.5(2)
F33 C33 C32 120.8(2)
F33 C33 C34 119.8(2)
C32 C33 C34 119.5(2)
F34 C34 C33 120.4(2)
F34 C34 C35 121.0(2)
C33 C34 C35 118.7(2)
F35 C35 C34 119.5(2)
F35 C35 C36 120.8(2)
C34 C35 C36 119.7(2)
F36 C36 C35 115.63(19)
F36 C36 C31 120.19(19)
C35 C36 C31 124.2(2)
C42 C41 C46 112.95(19)
C42 C41 B1 129.19(19)
C46 C41 B1 117.51(18)
F42 C42 C41 121.1(2)
F42 C42 C43 114.6(2)
C41 C42 C43 124.3(2)
F43 C43 C44 119.9(2)
F43 C43 C42 120.4(2)
C44 C43 C42 119.6(2)
F44 C44 C43 120.7(2)
F44 C44 C45 120.2(2)
C43 C44 C45 119.2(2)
F45 C45 C44 120.0(2)
F45 C45 C46 121.2(2)
C44 C45 C46 118.7(2)
F46 C46 C45 115.5(2)
F46 C46 C41 119.27(19)
C45 C46 C41 125.2(2)
F52 C52 C53 115.83(19)
F52 C52 C56 120.75(19)
C53 C52 C56 123.4(2)
F53 C53 C54 119.7(2)
F53 C53 C52 120.4(2)
C54 C53 C52 119.9(2)
F54 C54 C55 120.3(2)
F54 C54 C53 120.5(2)
C55 C54 C53 119.2(2)
F55 C55 C54 120.1(2)
F55 C55 C51 120.7(2)
C54 C55 C51 119.1(2)
F56 C51 C55 116.2(2)
F56 C51 C56 119.43(19)
C55 C51 C56 124.3(2)
C52 C56 C51 113.91(19)
C52 C56 B2 125.34(19)
C51 C56 B2 119.91(19)
C62 C61 C66 113.4(2)
C62 C61 B2 119.17(19)
C66 C61 B2 127.4(2)
F62 C62 C63 116.1(2)
F62 C62 C61 119.4(2)
C63 C62 C61 124.5(2)
F63 C63 C64 120.0(2)
F63 C63 C62 120.6(3)
C64 C63 C62 119.3(2)
F64 C64 C65 120.8(3)
F64 C64 C63 120.3(3)
C65 C64 C63 118.9(2)
F65 C65 C64 119.8(2)
F65 C65 C66 119.8(3)
C64 C65 C66 120.4(2)
F66 C66 C65 116.1(2)
F66 C66 C61 120.4(2)
C65 C66 C61 123.5(2)
C74 C71 C73 109.2(3)
C74 C71 C72 109.7(3)
C73 C71 C72 106.1(3)
C74 C71 P2 111.7(2)
C73 C71 P2 111.6(2)
C72 C71 P2 108.4(2)
C71 C72 H72A 109.5
C71 C72 H72B 109.5
H72A C72 H72B 109.5
C71 C72 H72C 109.5
H72A C72 H72C 109.5
H72B C72 H72C 109.5
C71 C73 H73A 109.5
C71 C73 H73B 109.5
H73A C73 H73B 109.5
C71 C73 H73C 109.5
H73A C73 H73C 109.5
H73B C73 H73C 109.5
C71 C74 H74A 109.5
C71 C74 H74B 109.5
H74A C74 H74B 109.5
C71 C74 H74C 109.5
H74A C74 H74C 109.5
H74B C74 H74C 109.5
C78 C75 C76 107.7(3)
C78 C75 C77 108.9(3)
C76 C75 C77 111.0(3)
C78 C75 P2 110.8(2)
C76 C75 P2 107.8(2)
C77 C75 P2 110.64(19)
C75 C76 H76A 109.5
C75 C76 H76B 109.5
H76A C76 H76B 109.5
C75 C76 H76C 109.5
H76A C76 H76C 109.5
H76B C76 H76C 109.5
C75 C77 H77A 109.5
C75 C77 H77B 109.5
H77A C77 H77B 109.5
C75 C77 H77C 109.5
H77A C77 H77C 109.5
H77B C77 H77C 109.5
C75 C78 H78A 109.5
C75 C78 H78B 109.5
H78A C78 H78B 109.5
C75 C78 H78C 109.5
H78A C78 H78C 109.5
H78B C78 H78C 109.5
C82 C79 C80 109.8(2)
C82 C79 C81 109.9(2)
C80 C79 C81 106.4(2)
C82 C79 P2 111.26(18)
C80 C79 P2 110.0(2)
C81 C79 P2 109.23(18)
C79 C80 H80A 109.5
C79 C80 H80B 109.5
H80A C80 H80B 109.5
C79 C80 H80C 109.5
H80A C80 H80C 109.5
H80B C80 H80C 109.5
C79 C81 H81A 109.5
C79 C81 H81B 109.5
H81A C81 H81B 109.5
C79 C81 H81C 109.5
H81A C81 H81C 109.5
H81B C81 H81C 109.5
C79 C82 H82A 109.5
C79 C82 H82B 109.5
H82A C82 H82B 109.5
C79 C82 H82C 109.5
H82A C82 H82C 109.5
H82B C82 H82C 109.5

loop_
_geom_bond_atom_site_label_1
_geom_bond_atom_site_label_2
_geom_bond_distance
P1 C21 1.853(2)
P1 C11 1.856(2)
P1 C1 1.863(2)
P2 C79 1.856(3)
P2 C75 1.864(3)
P2 C71 1.865(3)
P2 H02 1.36(2)
B1 C31 1.617(3)
B1 C3 1.626(3)
B1 C41 1.633(3)
B1 B2 1.945(3)
B1 H01 1.35(2)
B2 C3 1.612(3)
B2 C56 1.625(3)
B2 C61 1.635(3)
B2 H01 1.29(2)
C1 C9 1.521(3)
C1 C2 1.541(3)
C1 H1 0.9900
C2 C3 1.534(3)
C2 H2A 0.9800
C2 H2B 0.9800
C3 C4 1.501(3)
C4 C5 1.394(3)
C4 C9 1.399(3)
C5 C6 1.389(3)
C5 H5 0.9400
C6 C7 1.386(4)
C6 H6 0.9400
C7 C8 1.395(4)
C7 H7 0.9400
C8 C9 1.386(3)
C8 H8 0.9400
C11 C12 1.415(3)
C11 C16 1.418(3)
C12 C13 1.398(3)
C12 C17 1.516(3)
C13 C14 1.384(3)
C13 H13 0.9400
C14 C15 1.387(4)
C14 C18 1.512(3)
C15 C16 1.389(3)
C15 H15 0.9400
C16 C19 1.506(3)
C17 H17A 0.9700
C17 H17B 0.9700
C17 H17C 0.9700
C18 H18A 0.9700
C18 H18B 0.9700
C18 H18C 0.9700
C19 H19A 0.9700
C19 H19B 0.9700
C19 H19C 0.9700
C21 C26 1.413(3)
C21 C22 1.416(3)
C22 C23 1.390(4)
C22 C27 1.508(3)
C23 C24 1.390(4)
C23 H23 0.9400
C24 C25 1.383(4)
C24 C28 1.514(4)
C25 C26 1.385(3)
C25 H25 0.9400
C26 C29 1.509(3)
C27 H27A 0.9700
C27 H27B 0.9700
C27 H27C 0.9700
C28 H28A 0.9700
C28 H28B 0.9700
C28 H28C 0.9700
C29 H29A 0.9700
C29 H29B 0.9700
C29 H29C 0.9700
C31 C36 1.380(3)
C31 C32 1.392(3)
F32 C32 1.352(2)
C32 C33 1.372(3)
F33 C33 1.348(3)
C33 C34 1.378(3)
F34 C34 1.336(3)
C34 C35 1.378(3)
F35 C35 1.350(3)
C35 C36 1.379(3)
F36 C36 1.360(2)
C41 C42 1.377(3)
C41 C46 1.386(3)
F42 C42 1.354(3)
C42 C43 1.384(3)
F43 C43 1.343(3)
C43 C44 1.368(4)
F44 C44 1.344(3)
C44 C45 1.372(3)
F45 C45 1.341(3)
C45 C46 1.377(3)
F46 C46 1.356(2)
F52 C52 1.344(3)
C52 C53 1.383(3)
C52 C56 1.386(3)
F53 C53 1.347(3)
C53 C54 1.372(4)
F54 C54 1.340(3)
C54 C55 1.371(4)
F55 C55 1.344(3)
C55 C51 1.381(3)
F56 C51 1.354(3)
C51 C56 1.388(3)
C61 C62 1.387(3)
C61 C66 1.392(3)
F62 C62 1.352(3)
C62 C63 1.380(3)
F63 C63 1.351(3)
C63 C64 1.377(4)
C64 F64 1.343(3)
C64 C65 1.360(4)
F65 C65 1.348(3)
C65 C66 1.384(3)
F66 C66 1.346(3)
C71 C74 1.528(4)
C71 C73 1.538(4)
C71 C72 1.547(4)
C72 H72A 0.9700
C72 H72B 0.9700
C72 H72C 0.9700
C73 H73A 0.9700
C73 H73B 0.9700
C73 H73C 0.9700
C74 H74A 0.9700
C74 H74B 0.9700
C74 H74C 0.9700
C75 C78 1.532(4)
C75 C76 1.540(4)
C75 C77 1.544(4)
C76 H76A 0.9700
C76 H76B 0.9700
C76 H76C 0.9700
C77 H77A 0.9700
C77 H77B 0.9700
C77 H77C 0.9700
C78 H78A 0.9700
C78 H78B 0.9700
C78 H78C 0.9700
C79 C82 1.537(4)
C79 C80 1.539(4)
C79 C81 1.540(4)
C80 H80A 0.9700
C80 H80B 0.9700
C80 H80C 0.9700
C81 H81A 0.9700
C81 H81B 0.9700
C81 H81C 0.9700
C82 H82A 0.9700
C82 H82B 0.9700
C82 H82C 0.9700

loop_
_geom_torsion_atom_site_label_1
_geom_torsion_atom_site_label_2
_geom_torsion_atom_site_label_3
_geom_torsion_atom_site_label_4
_geom_torsion
C31 B1 B2 C3 96.8(2)
C41 B1 B2 C3 -115.0(2)
C31 B1 B2 C56 -13.6(3)
C3 B1 B2 C56 -110.4(2)
C41 B1 B2 C56 134.7(2)
C31 B1 B2 C61 -162.70(19)
C3 B1 B2 C61 100.5(2)
C41 B1 B2 C61 -14.4(3)
C21 P1 C1 C9 -151.73(15)
C11 P1 C1 C9 94.82(16)
C21 P1 C1 C2 -38.17(17)
C11 P1 C1 C2 -151.63(15)
C9 C1 C2 C3 -31.5(2)
P1 C1 C2 C3 -151.89(14)
C1 C2 C3 C4 31.4(2)
C1 C2 C3 B2 172.47(17)
C1 C2 C3 B1 -100.1(2)
C56 B2 C3 C4 4.2(3)
C61 B2 C3 C4 142.14(19)
B1 B2 C3 C4 -110.0(2)
C56 B2 C3 C2 -126.8(2)
C61 B2 C3 C2 11.2(3)
B1 B2 C3 C2 119.0(2)
C56 B2 C3 B1 114.2(2)
C61 B2 C3 B1 -107.83(19)
C31 B1 C3 C4 9.1(3)
C41 B1 C3 C4 -131.2(2)
B2 B1 C3 C4 122.2(2)
C31 B1 C3 C2 134.95(19)
C41 B1 C3 C2 -5.3(3)
B2 B1 C3 C2 -111.9(2)
C31 B1 C3 B2 -113.15(19)
C41 B1 C3 B2 106.6(2)
C2 C3 C4 C5 161.9(2)
B2 C3 C4 C5 25.5(3)
B1 C3 C4 C5 -62.3(3)
C2 C3 C4 C9 -19.4(2)
B2 C3 C4 C9 -155.76(19)
B1 C3 C4 C9 116.44(19)
C9 C4 C5 C6 1.6(3)
C3 C4 C5 C6 -179.8(2)
C4 C5 C6 C7 -0.9(3)
C5 C6 C7 C8 -0.2(4)
C6 C7 C8 C9 0.5(4)
C7 C8 C9 C4 0.3(3)
C7 C8 C9 C1 -179.3(2)
C5 C4 C9 C8 -1.4(3)
C3 C4 C9 C8 179.8(2)
C5 C4 C9 C1 178.26(18)
C3 C4 C9 C1 -0.6(2)
C2 C1 C9 C8 -160.2(2)
P1 C1 C9 C8 -40.4(3)
C2 C1 C9 C4 20.2(2)
P1 C1 C9 C4 140.01(16)
C21 P1 C11 C12 -116.2(2)
C1 P1 C11 C12 -8.3(2)
C21 P1 C11 C16 71.83(18)
C1 P1 C11 C16 179.66(15)
C16 C11 C12 C13 1.2(3)
P1 C11 C12 C13 -170.44(18)
C16 C11 C12 C17 -177.9(2)
P1 C11 C12 C17 10.5(4)
C11 C12 C13 C14 -1.4(4)
C17 C12 C13 C14 177.8(2)
C12 C13 C14 C15 -0.2(4)
C12 C13 C14 C18 179.8(2)
C13 C14 C15 C16 1.9(4)
C18 C14 C15 C16 -178.1(2)
C14 C15 C16 C11 -2.1(4)
C14 C15 C16 C19 176.7(2)
C12 C11 C16 C15 0.5(3)
P1 C11 C16 C15 173.49(18)
C12 C11 C16 C19 -178.3(2)
P1 C11 C16 C19 -5.3(3)
C11 P1 C21 C26 -144.12(16)
C1 P1 C21 C26 100.24(17)
C11 P1 C21 C22 42.6(2)
C1 P1 C21 C22 -73.0(2)
C26 C21 C22 C23 -3.3(3)
P1 C21 C22 C23 169.83(19)
C26 C21 C22 C27 177.7(2)
P1 C21 C22 C27 -9.2(3)
C21 C22 C23 C24 0.1(4)
C27 C22 C23 C24 179.2(3)
C22 C23 C24 C25 2.6(4)
C22 C23 C24 C28 -176.4(3)
C23 C24 C25 C26 -2.1(4)
C28 C24 C25 C26 176.9(3)
C24 C25 C26 C21 -1.1(4)
C24 C25 C26 C29 -179.5(2)
C22 C21 C26 C25 3.8(3)
P1 C21 C26 C25 -170.07(17)
C22 C21 C26 C29 -177.9(2)
P1 C21 C26 C29 8.2(3)
C3 B1 C31 C36 102.3(3)
C41 B1 C31 C36 -109.7(2)
B2 B1 C31 C36 42.8(3)
C3 B1 C31 C32 -77.3(2)
C41 B1 C31 C32 70.7(2)
B2 B1 C31 C32 -136.8(2)
C36 C31 C32 F32 -179.98(19)
B1 C31 C32 F32 -0.3(3)
C36 C31 C32 C33 -0.2(3)
B1 C31 C32 C33 179.5(2)
F32 C32 C33 F33 -0.8(3)
C31 C32 C33 F33 179.4(2)
F32 C32 C33 C34 179.4(2)
C31 C32 C33 C34 -0.4(4)
F33 C33 C34 F34 0.8(4)
C32 C33 C34 F34 -179.3(2)
F33 C33 C34 C35 -179.5(2)
C32 C33 C34 C35 0.4(4)
F34 C34 C35 F35 -0.3(4)
C33 C34 C35 F35 180.0(2)
F34 C34 C35 C36 180.0(2)
C33 C34 C35 C36 0.3(4)
F35 C35 C36 F36 0.0(3)
C34 C35 C36 F36 179.7(2)
F35 C35 C36 C31 179.3(2)
C34 C35 C36 C31 -1.0(4)
C32 C31 C36 F36 -179.85(19)
B1 C31 C36 F36 0.5(3)
C32 C31 C36 C35 0.9(3)
B1 C31 C36 C35 -178.7(2)
C31 B1 C41 C42 -107.4(3)
C3 B1 C41 C42 34.5(4)
B2 B1 C41 C42 100.6(3)
C31 B1 C41 C46 65.3(2)
C3 B1 C41 C46 -152.7(2)
B2 B1 C41 C46 -86.7(3)
C46 C41 C42 F42 -175.6(2)
B1 C41 C42 F42 -2.6(4)
C46 C41 C42 C43 2.1(4)
B1 C41 C42 C43 175.1(2)
F42 C42 C43 F43 -2.2(4)
C41 C42 C43 F43 180.0(2)
F42 C42 C43 C44 176.8(2)
C41 C42 C43 C44 -1.0(4)
F43 C43 C44 F44 -0.4(4)
C42 C43 C44 F44 -179.3(2)
F43 C43 C44 C45 178.5(3)
C42 C43 C44 C45 -0.5(4)
F44 C44 C45 F45 -1.2(4)
C43 C44 C45 F45 -180.0(3)
F44 C44 C45 C46 179.6(2)
C43 C44 C45 C46 0.8(4)
F45 C45 C46 F46 1.5(4)
C44 C45 C46 F46 -179.3(2)
F45 C45 C46 C41 -178.8(2)
C44 C45 C46 C41 0.4(4)
C42 C41 C46 F46 177.9(2)
B1 C41 C46 F46 4.0(3)
C42 C41 C46 C45 -1.8(4)
B1 C41 C46 C45 -175.7(2)
F52 C52 C53 F53 -3.5(3)
C56 C52 C53 F53 177.4(2)
F52 C52 C53 C54 175.6(2)
C56 C52 C53 C54 -3.5(3)
F53 C53 C54 F54 2.2(3)
C52 C53 C54 F54 -177.0(2)
F53 C53 C54 C55 -177.8(2)
C52 C53 C54 C55 3.1(3)
F54 C54 C55 F55 0.0(3)
C53 C54 C55 F55 180.0(2)
F54 C54 C55 C51 179.4(2)
C53 C54 C55 C51 -0.7(3)
F55 C55 C51 F56 0.8(3)
C54 C55 C51 F56 -178.6(2)
F55 C55 C51 C56 177.8(2)
C54 C55 C51 C56 -1.6(3)
F52 C52 C56 C51 -177.80(18)
C53 C52 C56 C51 1.2(3)
F52 C52 C56 B2 -8.3(3)
C53 C52 C56 B2 170.7(2)
F56 C51 C56 C52 178.17(18)
C55 C51 C56 C52 1.3(3)
F56 C51 C56 B2 8.1(3)
C55 C51 C56 B2 -168.8(2)
C3 B2 C56 C52 43.6(3)
C61 B2 C56 C52 -96.4(2)
B1 B2 C56 C52 112.1(2)
C3 B2 C56 C51 -147.5(2)
C61 B2 C56 C51 72.5(2)
B1 B2 C56 C51 -79.0(3)
C3 B2 C61 C62 -76.3(2)
C56 B2 C61 C62 69.0(2)
B1 B2 C61 C62 -136.20(19)
C3 B2 C61 C66 106.7(2)
C56 B2 C61 C66 -108.0(2)
B1 B2 C61 C66 46.8(3)
C66 C61 C62 F62 176.38(19)
B2 C61 C62 F62 -1.0(3)
C66 C61 C62 C63 -2.1(3)
B2 C61 C62 C63 -179.5(2)
F62 C62 C63 F63 0.4(3)
C61 C62 C63 F63 179.0(2)
F62 C62 C63 C64 -177.5(2)
C61 C62 C63 C64 1.1(4)
F63 C63 C64 F64 1.5(4)
C62 C63 C64 F64 179.4(2)
F63 C63 C64 C65 -177.6(2)
C62 C63 C64 C65 0.3(4)
F64 C64 C65 F65 -0.8(4)
C63 C64 C65 F65 178.3(2)
F64 C64 C65 C66 -179.6(2)
C63 C64 C65 C66 -0.5(4)
F65 C65 C66 F66 -1.1(3)
C64 C65 C66 F66 177.7(2)
F65 C65 C66 C61 -179.5(2)
C64 C65 C66 C61 -0.7(4)
C62 C61 C66 F66 -176.4(2)
B2 C61 C66 F66 0.7(3)
C62 C61 C66 C65 1.9(3)
B2 C61 C66 C65 179.1(2)
C79 P2 C71 C74 -49.3(2)
C75 P2 C71 C74 86.8(2)
C79 P2 C71 C73 -171.8(2)
C75 P2 C71 C73 -35.7(3)
C79 P2 C71 C72 71.8(2)
C75 P2 C71 C72 -152.1(2)
C79 P2 C75 C78 -36.1(3)
C71 P2 C75 C78 -172.0(2)
C79 P2 C75 C76 -153.70(19)
C71 P2 C75 C76 70.4(2)
C79 P2 C75 C77 84.7(2)
C71 P2 C75 C77 -51.2(3)
C75 P2 C79 C82 -54.1(2)
C71 P2 C79 C82 81.5(2)
C75 P2 C79 C80 -175.99(18)
C71 P2 C79 C80 -40.4(2)
C75 P2 C79 C81 67.5(2)
C71 P2 C79 C81 -156.93(19)
